data_7151008
loop_
_publ_author_name
'Kirkman, Joseph K.'
'Lindell, Stephen D.'
'Maechling, Simon'
'Slawin, Alexandra M. Z.'
'Moody, Christopher J.'

_publ_section_title
;
 Synthesis of 3-(carboxyarylalkyl)imidazo[2,1-f][1,2,4]triazines as
 potential inhibitors of AMP deaminase
;
_journal_issue 23
_journal_name_full 'Organic &amp; Biomolecular Chemistry'
_journal_page_first 4452
_journal_page_last 4459
_journal_paper_doi 10.1039/b810850a
_journal_volume 6
_journal_year 2008
_chemical_formula_moiety 'C25 H30 N4 O S2 Si'
_chemical_formula_sum 'C25 H30 N4 O S2 Si'
_chemical_formula_weight 494.74
_chemical_name_systematic
;
?
;
_space_group_IT_number 14
_symmetry_cell_setting monoclinic
_symmetry_space_group_name_Hall '-P 2ybc'
_symmetry_space_group_name_H-M 'P 1 21/c 1'
_atom_sites_solution_hydrogens geom
_atom_sites_solution_primary direct
_atom_sites_solution_secondary difmap
_audit_creation_method SHELXL-97
_cell_angle_alpha 90.00
_cell_angle_beta 109.463(4)
_cell_angle_gamma 90.00
_cell_formula_units_Z 4
_cell_length_a 17.454(3)
_cell_length_b 9.6156(13)
_cell_length_c 16.561(2)
_cell_measurement_reflns_used 10068
_cell_measurement_temperature 93(2)
_cell_measurement_theta_max 25.3491
_cell_measurement_theta_min 2.1169
_cell_volume 2620.6(7)
_computing_cell_refinement 'CrystalClear (Rigaku Corp., 2004)'
_computing_data_collection 'CrystalClear (Rigaku Corp., 2004)'
_computing_data_reduction 'CrystalClear (Rigaku Corp., 2004)'
_computing_molecular_graphics 'Bruker SHELXTL'
_computing_publication_material 'Bruker SHELXTL'
_computing_structure_refinement 'SHELXL-97 (Sheldrick, 1997)'
_computing_structure_solution 'SHELXS-97 (Sheldrick, 1990)'
_diffrn_ambient_temperature 93(2)
_diffrn_measured_fraction_theta_full 0.989
_diffrn_measured_fraction_theta_max 0.989
_diffrn_measurement_device_type CCD
_diffrn_measurement_method '\w and \f scans'
_diffrn_radiation_monochromator confocal
_diffrn_radiation_source 'rotating anode'
_diffrn_radiation_type MoK\a
_diffrn_radiation_wavelength 0.71073
_diffrn_reflns_av_R_equivalents 0.0182
_diffrn_reflns_av_sigmaI/netI 0.0185
_diffrn_reflns_limit_h_max 21
_diffrn_reflns_limit_h_min -18
_diffrn_reflns_limit_k_max 11
_diffrn_reflns_limit_k_min -11
_diffrn_reflns_limit_l_max 18
_diffrn_reflns_limit_l_min -19
_diffrn_reflns_number 16370
_diffrn_reflns_theta_full 25.35
_diffrn_reflns_theta_max 25.35
_diffrn_reflns_theta_min 2.45
_exptl_absorpt_coefficient_mu 0.273
_exptl_absorpt_correction_T_max 1.0000
_exptl_absorpt_correction_T_min 0.9005
_exptl_absorpt_correction_type multi-scan
_exptl_absorpt_process_details 'Jacobson, R. (1998) Private communication'
_exptl_crystal_colour Colorless
_exptl_crystal_density_diffrn 1.254
_exptl_crystal_density_method 'not measured'
_exptl_crystal_description Prism
_exptl_crystal_F_000 1048
_exptl_crystal_size_max 0.3000
_exptl_crystal_size_mid 0.1000
_exptl_crystal_size_min 0.1000
_refine_diff_density_max 0.321
_refine_diff_density_min -0.212
_refine_diff_density_rms 0.039
_refine_ls_extinction_method none
_refine_ls_goodness_of_fit_ref 1.005
_refine_ls_hydrogen_treatment constr
_refine_ls_matrix_type full
_refine_ls_number_parameters 304
_refine_ls_number_reflns 4742
_refine_ls_number_restraints 0
_refine_ls_restrained_S_all 1.005
_refine_ls_R_factor_all 0.0313
_refine_ls_R_factor_gt 0.0292
_refine_ls_shift/su_max 0.004
_refine_ls_shift/su_mean 0.001
_refine_ls_structure_factor_coef Fsqd
_refine_ls_weighting_details 'calc w=1/[\s^2^(Fo^2^)+(0.0389P)^2^+1.2820P] where P=(Fo^2^+2Fc^2^)/3'
_refine_ls_weighting_scheme calc
_refine_ls_wR_factor_gt 0.0740
_refine_ls_wR_factor_ref 0.0757
_reflns_number_gt 4479
_reflns_number_total 4742
_reflns_threshold_expression >2sigma(I)
_cod_data_source_file b810850a.txt
_cod_data_source_block cmex64
_cod_depositor_comments
;
The following automatic conversions were performed:
'_symmetry_cell_setting' value 'Monoclinic' changed to 'monoclinic'
according to '/home/saulius/struct/CIF-dictionaries/cif_core.dic'
dictionary named 'cif_core.dic' version 2.4.1 from 2010-06-29.

Automatic conversion script
Id: cif_fix_enum 1527 2010-12-29 10:47:43Z saulius 
;
_cod_original_cell_volume 2620.6(6)
_cod_original_sg_symbol_H-M P2(1)/c
_cod_database_code 7151008

loop_
_symmetry_equiv_pos_as_xyz
'x, y, z'
'-x, y+1/2, -z+1/2'
'-x, -y, -z'
'x, -y-1/2, z-1/2'

loop_
_atom_site_label
_atom_site_type_symbol
_atom_site_fract_x
_atom_site_fract_y
_atom_site_fract_z
_atom_site_U_iso_or_equiv
_atom_site_adp_type
_atom_site_occupancy
_atom_site_symmetry_multiplicity
_atom_site_calc_flag
_atom_site_refinement_flags
_atom_site_disorder_assembly
_atom_site_disorder_group
N1 N 0.35970(6) -0.14780(12) -0.07720(7) 0.0191(2) Uani 1 1 d . . .
C2 C 0.36215(8) -0.28308(14) -0.06654(8) 0.0198(3) Uani 1 1 d . . .
S2 S 0.31298(2) -0.39002(4) -0.15432(2) 0.02782(10) Uani 1 1 d . . .
N3 N 0.39842(6) -0.35951(12) 0.00617(7) 0.0199(2) Uani 1 1 d . . .
C4 C 0.43322(7) -0.28926(13) 0.07713(8) 0.0183(3) Uani 1 1 d . . .
S4 S 0.47843(2) -0.37148(3) 0.17484(2) 0.02366(10) Uani 1 1 d . . .
C5 C 0.43463(7) -0.14145(13) 0.07633(8) 0.0172(3) Uani 1 1 d . . .
N6 N 0.39891(6) -0.07891(11) -0.00223(7) 0.0166(2) Uani 1 1 d . . .
N7 N 0.46716(6) -0.04842(11) 0.13724(7) 0.0201(2) Uani 1 1 d . . .
C8 C 0.45145(8) 0.07603(14) 0.09500(8) 0.0199(3) Uani 1 1 d . . .
H8A H 0.4678 0.1632 0.1223 0.024 Uiso 1 1 calc R . .
C9 C 0.40930(7) 0.06178(13) 0.00866(8) 0.0183(3) Uani 1 1 d . . .
C10 C 0.37791(8) 0.16491(14) -0.06176(8) 0.0205(3) Uani 1 1 d . . .
H10A H 0.3909 0.1323 -0.1124 0.025 Uiso 1 1 calc R . .
H10B H 0.4062 0.2546 -0.0434 0.025 Uiso 1 1 calc R . .
C11 C 0.28661(8) 0.18837(14) -0.08741(8) 0.0195(3) Uani 1 1 d . . .
H11A H 0.2689 0.2561 -0.1351 0.023 Uiso 1 1 calc R . .
H11B H 0.2575 0.0998 -0.1072 0.023 Uiso 1 1 calc R . .
O12 O 0.26775(5) 0.24010(9) -0.01531(5) 0.01728(19) Uani 1 1 d . . .
Si12 Si 0.18610(2) 0.19423(3) 0.00704(2) 0.01516(9) Uani 1 1 d . . .
C13 C 0.17279(8) 0.00112(14) -0.00685(8) 0.0187(3) Uani 1 1 d . . .
C14 C 0.23100(8) -0.09052(14) 0.04519(8) 0.0206(3) Uani 1 1 d . . .
H14A H 0.2757 -0.0540 0.0904 0.025 Uiso 1 1 calc R . .
C15 C 0.22487(9) -0.23338(14) 0.03220(9) 0.0240(3) Uani 1 1 d . . .
H15A H 0.2645 -0.2936 0.0689 0.029 Uiso 1 1 calc R . .
C16 C 0.16067(9) -0.28799(14) -0.03468(9) 0.0270(3) Uani 1 1 d . . .
H16A H 0.1565 -0.3856 -0.0440 0.032 Uiso 1 1 calc R . .
C17 C 0.10279(9) -0.20027(15) -0.08765(9) 0.0286(3) Uani 1 1 d . . .
H17A H 0.0591 -0.2374 -0.1337 0.034 Uiso 1 1 calc R . .
C18 C 0.10859(8) -0.05737(15) -0.07338(9) 0.0245(3) Uani 1 1 d . . .
H18A H 0.0681 0.0019 -0.1096 0.029 Uiso 1 1 calc R . .
C19 C 0.09490(8) 0.28152(14) -0.07053(8) 0.0192(3) Uani 1 1 d . . .
C20 C 0.01586(8) 0.25753(16) -0.07018(9) 0.0261(3) Uani 1 1 d . . .
H20A H 0.0075 0.1937 -0.0301 0.031 Uiso 1 1 calc R . .
C21 C -0.05054(9) 0.32505(18) -0.12711(10) 0.0320(3) Uani 1 1 d . . .
H21A H -0.1035 0.3081 -0.1251 0.038 Uiso 1 1 calc R . .
C22 C -0.03986(9) 0.41706(17) -0.18685(9) 0.0320(3) Uani 1 1 d . . .
H22A H -0.0854 0.4627 -0.2261 0.038 Uiso 1 1 calc R . .
C23 C 0.03739(9) 0.44216(15) -0.18907(9) 0.0271(3) Uani 1 1 d . . .
H23A H 0.0450 0.5049 -0.2300 0.033 Uiso 1 1 calc R . .
C24 C 0.10407(8) 0.37536(14) -0.13121(8) 0.0204(3) Uani 1 1 d . . .
H24A H 0.1569 0.3940 -0.1330 0.024 Uiso 1 1 calc R . .
C25 C 0.20644(8) 0.25788(14) 0.12047(8) 0.0192(3) Uani 1 1 d . . .
C26 C 0.13707(9) 0.21629(18) 0.15309(9) 0.0333(4) Uani 1 1 d . . .
H26A H 0.1489 0.2499 0.2119 0.050 Uiso 1 1 calc R . .
H26B H 0.1318 0.1148 0.1521 0.050 Uiso 1 1 calc R . .
H26C H 0.0861 0.2577 0.1162 0.050 Uiso 1 1 calc R . .
C27 C 0.21225(9) 0.41711(15) 0.11940(9) 0.0280(3) Uani 1 1 d . . .
H27A H 0.1601 0.4557 0.0834 0.042 Uiso 1 1 calc R . .
H27B H 0.2549 0.4444 0.0962 0.042 Uiso 1 1 calc R . .
H27C H 0.2255 0.4529 0.1779 0.042 Uiso 1 1 calc R . .
C28 C 0.28743(9) 0.20109(15) 0.18141(8) 0.0255(3) Uani 1 1 d . . .
H28A H 0.3301 0.2153 0.1560 0.038 Uiso 1 1 calc R . .
H28B H 0.2819 0.1015 0.1908 0.038 Uiso 1 1 calc R . .
H28C H 0.3019 0.2502 0.2363 0.038 Uiso 1 1 calc R . .
C29 C 0.26786(12) -0.26127(19) -0.23502(10) 0.0470(5) Uani 1 1 d . . .
H29A H 0.2315 -0.2019 -0.2161 0.070 Uiso 1 1 calc R . .
H29B H 0.2368 -0.3076 -0.2887 0.070 Uiso 1 1 calc R . .
H29C H 0.3107 -0.2042 -0.2443 0.070 Uiso 1 1 calc R . .
C30 C 0.46446(9) -0.55087(14) 0.14203(9) 0.0261(3) Uani 1 1 d . . .
H30A H 0.4066 -0.5688 0.1124 0.039 Uiso 1 1 calc R . .
H30B H 0.4841 -0.6109 0.1926 0.039 Uiso 1 1 calc R . .
H30C H 0.4950 -0.5705 0.1033 0.039 Uiso 1 1 calc R . .

loop_
_atom_site_aniso_label
_atom_site_aniso_U_11
_atom_site_aniso_U_22
_atom_site_aniso_U_33
_atom_site_aniso_U_23
_atom_site_aniso_U_13
_atom_site_aniso_U_12
N1 0.0199(5) 0.0216(6) 0.0155(5) -0.0028(4) 0.0054(4) 0.0014(4)
C2 0.0190(6) 0.0218(7) 0.0179(6) -0.0039(5) 0.0053(5) 0.0027(5)
S2 0.0327(2) 0.02572(19) 0.01904(18) -0.00800(13) 0.00053(14) 0.00271(14)
N3 0.0199(5) 0.0193(6) 0.0183(6) -0.0027(4) 0.0036(4) 0.0018(4)
C4 0.0157(6) 0.0179(7) 0.0202(6) -0.0007(5) 0.0046(5) 0.0024(5)
S4 0.02983(19) 0.01650(17) 0.01843(17) -0.00018(12) -0.00027(14) 0.00261(13)
C5 0.0154(6) 0.0187(6) 0.0165(6) -0.0004(5) 0.0040(5) 0.0023(5)
N6 0.0156(5) 0.0179(5) 0.0164(5) -0.0018(4) 0.0055(4) 0.0012(4)
N7 0.0195(5) 0.0178(6) 0.0210(6) -0.0029(4) 0.0040(4) 0.0017(4)
C8 0.0193(6) 0.0157(6) 0.0244(7) -0.0031(5) 0.0066(5) 0.0007(5)
C9 0.0167(6) 0.0159(6) 0.0246(7) -0.0006(5) 0.0102(5) 0.0012(5)
C10 0.0222(7) 0.0199(7) 0.0230(7) 0.0038(5) 0.0123(5) 0.0029(5)
C11 0.0232(7) 0.0235(7) 0.0146(6) 0.0029(5) 0.0098(5) 0.0050(5)
O12 0.0200(4) 0.0185(4) 0.0151(4) 0.0006(3) 0.0082(3) 0.0022(4)
Si12 0.01746(18) 0.01541(18) 0.01344(17) 0.00075(13) 0.00626(13) 0.00170(13)
C13 0.0220(6) 0.0187(6) 0.0188(6) -0.0001(5) 0.0113(5) -0.0004(5)
C14 0.0220(6) 0.0198(7) 0.0222(6) -0.0006(5) 0.0105(5) -0.0009(5)
C15 0.0282(7) 0.0189(7) 0.0285(7) 0.0020(6) 0.0141(6) 0.0022(5)
C16 0.0386(8) 0.0176(7) 0.0309(8) -0.0030(6) 0.0198(7) -0.0053(6)
C17 0.0330(8) 0.0272(8) 0.0252(7) -0.0066(6) 0.0092(6) -0.0087(6)
C18 0.0274(7) 0.0245(7) 0.0207(7) -0.0004(5) 0.0068(6) -0.0006(6)
C19 0.0204(6) 0.0202(7) 0.0164(6) -0.0032(5) 0.0051(5) 0.0039(5)
C20 0.0237(7) 0.0334(8) 0.0223(7) -0.0005(6) 0.0092(6) 0.0029(6)
C21 0.0201(7) 0.0467(9) 0.0283(8) -0.0053(7) 0.0071(6) 0.0064(6)
C22 0.0271(7) 0.0416(9) 0.0221(7) -0.0021(6) 0.0012(6) 0.0165(7)
C23 0.0343(8) 0.0270(7) 0.0182(6) 0.0016(6) 0.0063(6) 0.0099(6)
C24 0.0239(7) 0.0199(7) 0.0172(6) -0.0024(5) 0.0067(5) 0.0040(5)
C25 0.0230(7) 0.0205(7) 0.0157(6) -0.0005(5) 0.0085(5) 0.0020(5)
C26 0.0334(8) 0.0487(10) 0.0229(7) -0.0036(7) 0.0164(6) -0.0059(7)
C27 0.0372(8) 0.0217(7) 0.0245(7) -0.0044(6) 0.0097(6) 0.0053(6)
C28 0.0317(7) 0.0287(8) 0.0154(6) 0.0004(5) 0.0067(6) 0.0059(6)
C29 0.0648(12) 0.0401(10) 0.0200(8) -0.0043(7) -0.0072(7) 0.0115(9)
C30 0.0313(7) 0.0156(7) 0.0272(7) 0.0004(5) 0.0040(6) 0.0013(6)

loop_
_atom_type_symbol
_atom_type_description
_atom_type_scat_dispersion_real
_atom_type_scat_dispersion_imag
_atom_type_scat_source
C C 0.0033 0.0016 'International Tables Vol C Tables 4.2.6.8 and 6.1.1.4'
H H 0.0000 0.0000 'International Tables Vol C Tables 4.2.6.8 and 6.1.1.4'
N N 0.0061 0.0033 'International Tables Vol C Tables 4.2.6.8 and 6.1.1.4'
O O 0.0106 0.0060 'International Tables Vol C Tables 4.2.6.8 and 6.1.1.4'
Si Si 0.0817 0.0704 'International Tables Vol C Tables 4.2.6.8 and 6.1.1.4'
S S 0.1246 0.1234 'International Tables Vol C Tables 4.2.6.8 and 6.1.1.4'

loop_
_geom_angle_atom_site_label_1
_geom_angle_atom_site_label_2
_geom_angle_atom_site_label_3
_geom_angle
_geom_angle_site_symmetry_1
_geom_angle_site_symmetry_3
_geom_angle_publ_flag
C2 N1 N6 111.91(11) . . ?
N1 C2 N3 129.36(12) . . ?
N1 C2 S2 119.02(10) . . ?
N3 C2 S2 111.63(10) . . ?
C2 S2 C29 100.63(7) . . ?
C4 N3 C2 116.72(11) . . ?
N3 C4 C5 120.61(12) . . ?
N3 C4 S4 122.00(10) . . ?
C5 C4 S4 117.39(10) . . ?
C4 S4 C30 100.44(6) . . ?
N7 C5 N6 111.58(11) . . ?
N7 C5 C4 132.19(12) . . ?
N6 C5 C4 116.17(11) . . ?
C9 N6 N1 126.92(11) . . ?
C9 N6 C5 107.95(10) . . ?
N1 N6 C5 125.13(11) . . ?
C5 N7 C8 103.85(10) . . ?
N7 C8 C9 112.96(11) . . ?
N7 C8 H8A 123.5 . . ?
C9 C8 H8A 123.5 . . ?
N6 C9 C8 103.67(11) . . ?
N6 C9 C10 123.84(12) . . ?
C8 C9 C10 132.49(12) . . ?
C9 C10 C11 113.26(10) . . ?
C9 C10 H10A 108.9 . . ?
C11 C10 H10A 108.9 . . ?
C9 C10 H10B 108.9 . . ?
C11 C10 H10B 108.9 . . ?
H10A C10 H10B 107.7 . . ?
O12 C11 C10 109.23(10) . . ?
O12 C11 H11A 109.8 . . ?
C10 C11 H11A 109.8 . . ?
O12 C11 H11B 109.8 . . ?
C10 C11 H11B 109.8 . . ?
H11A C11 H11B 108.3 . . ?
C11 O12 Si12 123.49(8) . . ?
O12 Si12 C13 108.57(5) . . ?
O12 Si12 C19 109.04(5) . . ?
C13 Si12 C19 108.45(6) . . ?
O12 Si12 C25 104.24(5) . . ?
C13 Si12 C25 114.60(6) . . ?
C19 Si12 C25 111.73(6) . . ?
C18 C13 C14 117.18(12) . . ?
C18 C13 Si12 121.84(10) . . ?
C14 C13 Si12 120.78(10) . . ?
C15 C14 C13 121.56(13) . . ?
C15 C14 H14A 119.2 . . ?
C13 C14 H14A 119.2 . . ?
C14 C15 C16 119.81(13) . . ?
C14 C15 H15A 120.1 . . ?
C16 C15 H15A 120.1 . . ?
C17 C16 C15 119.99(13) . . ?
C17 C16 H16A 120.0 . . ?
C15 C16 H16A 120.0 . . ?
C16 C17 C18 119.87(13) . . ?
C16 C17 H17A 120.1 . . ?
C18 C17 H17A 120.1 . . ?
C17 C18 C13 121.57(13) . . ?
C17 C18 H18A 119.2 . . ?
C13 C18 H18A 119.2 . . ?
C24 C19 C20 117.25(12) . . ?
C24 C19 Si12 120.39(10) . . ?
C20 C19 Si12 122.36(10) . . ?
C21 C20 C19 121.40(13) . . ?
C21 C20 H20A 119.3 . . ?
C19 C20 H20A 119.3 . . ?
C22 C21 C20 120.22(13) . . ?
C22 C21 H21A 119.9 . . ?
C20 C21 H21A 119.9 . . ?
C23 C22 C21 119.67(13) . . ?
C23 C22 H22A 120.2 . . ?
C21 C22 H22A 120.2 . . ?
C22 C23 C24 119.99(13) . . ?
C22 C23 H23A 120.0 . . ?
C24 C23 H23A 120.0 . . ?
C23 C24 C19 121.47(13) . . ?
C23 C24 H24A 119.3 . . ?
C19 C24 H24A 119.3 . . ?
C27 C25 C26 109.09(11) . . ?
C27 C25 C28 108.18(11) . . ?
C26 C25 C28 109.70(11) . . ?
C27 C25 Si12 107.59(9) . . ?
C26 C25 Si12 110.85(9) . . ?
C28 C25 Si12 111.34(9) . . ?
C25 C26 H26A 109.5 . . ?
C25 C26 H26B 109.5 . . ?
H26A C26 H26B 109.5 . . ?
C25 C26 H26C 109.5 . . ?
H26A C26 H26C 109.5 . . ?
H26B C26 H26C 109.5 . . ?
C25 C27 H27A 109.5 . . ?
C25 C27 H27B 109.5 . . ?
H27A C27 H27B 109.5 . . ?
C25 C27 H27C 109.5 . . ?
H27A C27 H27C 109.5 . . ?
H27B C27 H27C 109.5 . . ?
C25 C28 H28A 109.5 . . ?
C25 C28 H28B 109.5 . . ?
H28A C28 H28B 109.5 . . ?
C25 C28 H28C 109.5 . . ?
H28A C28 H28C 109.5 . . ?
H28B C28 H28C 109.5 . . ?
S2 C29 H29A 109.5 . . ?
S2 C29 H29B 109.5 . . ?
H29A C29 H29B 109.5 . . ?
S2 C29 H29C 109.5 . . ?
H29A C29 H29C 109.5 . . ?
H29B C29 H29C 109.5 . . ?
S4 C30 H30A 109.5 . . ?
S4 C30 H30B 109.5 . . ?
H30A C30 H30B 109.5 . . ?
S4 C30 H30C 109.5 . . ?
H30A C30 H30C 109.5 . . ?
H30B C30 H30C 109.5 . . ?

loop_
_geom_bond_atom_site_label_1
_geom_bond_atom_site_label_2
_geom_bond_distance
_geom_bond_site_symmetry_2
_geom_bond_publ_flag
N1 C2 1.3115(18) . ?
N1 N6 1.3719(15) . ?
C2 N3 1.3722(17) . ?
C2 S2 1.7537(13) . ?
S2 C29 1.7993(17) . ?
N3 C4 1.3155(17) . ?
C4 C5 1.4217(18) . ?
C4 S4 1.7363(13) . ?
S4 C30 1.8004(14) . ?
C5 N7 1.3260(17) . ?
C5 N6 1.3793(16) . ?
N6 C9 1.3688(17) . ?
N7 C8 1.3670(17) . ?
C8 C9 1.3796(19) . ?
C8 H8A 0.9500 . ?
C9 C10 1.4892(18) . ?
C10 C11 1.5230(18) . ?
C10 H10A 0.9900 . ?
C10 H10B 0.9900 . ?
C11 O12 1.4295(15) . ?
C11 H11A 0.9900 . ?
C11 H11B 0.9900 . ?
O12 Si12 1.6474(9) . ?
Si12 C13 1.8759(14) . ?
Si12 C19 1.8778(13) . ?
Si12 C25 1.8934(13) . ?
C13 C18 1.4011(19) . ?
C13 C14 1.4028(19) . ?
C14 C15 1.3891(19) . ?
C14 H14A 0.9500 . ?
C15 C16 1.390(2) . ?
C15 H15A 0.9500 . ?
C16 C17 1.382(2) . ?
C16 H16A 0.9500 . ?
C17 C18 1.392(2) . ?
C17 H17A 0.9500 . ?
C18 H18A 0.9500 . ?
C19 C24 1.3989(19) . ?
C19 C20 1.4007(19) . ?
C20 C21 1.388(2) . ?
C20 H20A 0.9500 . ?
C21 C22 1.385(2) . ?
C21 H21A 0.9500 . ?
C22 C23 1.382(2) . ?
C22 H22A 0.9500 . ?
C23 C24 1.3935(19) . ?
C23 H23A 0.9500 . ?
C24 H24A 0.9500 . ?
C25 C27 1.5349(19) . ?
C25 C26 1.5342(18) . ?
C25 C28 1.5376(18) . ?
C26 H26A 0.9800 . ?
C26 H26B 0.9800 . ?
C26 H26C 0.9800 . ?
C27 H27A 0.9800 . ?
C27 H27B 0.9800 . ?
C27 H27C 0.9800 . ?
C28 H28A 0.9800 . ?
C28 H28B 0.9800 . ?
C28 H28C 0.9800 . ?
C29 H29A 0.9800 . ?
C29 H29B 0.9800 . ?
C29 H29C 0.9800 . ?
C30 H30A 0.9800 . ?
C30 H30B 0.9800 . ?
C30 H30C 0.9800 . ?

loop_
_geom_torsion_atom_site_label_1
_geom_torsion_atom_site_label_2
_geom_torsion_atom_site_label_3
_geom_torsion_atom_site_label_4
_geom_torsion
_geom_torsion_site_symmetry_1
_geom_torsion_site_symmetry_2
_geom_torsion_site_symmetry_3
_geom_torsion_site_symmetry_4
_geom_torsion_publ_flag
N6 N1 C2 N3 -1.22(19) . . . . ?
N6 N1 C2 S2 178.28(8) . . . . ?
N1 C2 S2 C29 -2.91(13) . . . . ?
N3 C2 S2 C29 176.67(11) . . . . ?
N1 C2 N3 C4 3.3(2) . . . . ?
S2 C2 N3 C4 -176.27(9) . . . . ?
C2 N3 C4 C5 -1.93(17) . . . . ?
C2 N3 C4 S4 177.71(9) . . . . ?
N3 C4 S4 C30 2.41(12) . . . . ?
C5 C4 S4 C30 -177.93(10) . . . . ?
N3 C4 C5 N7 -177.74(13) . . . . ?
S4 C4 C5 N7 2.59(19) . . . . ?
N3 C4 C5 N6 -0.88(18) . . . . ?
S4 C4 C5 N6 179.46(8) . . . . ?
C2 N1 N6 C9 178.32(11) . . . . ?
C2 N1 N6 C5 -2.14(16) . . . . ?
N7 C5 N6 C9 0.26(14) . . . . ?
C4 C5 N6 C9 -177.25(10) . . . . ?
N7 C5 N6 N1 -179.36(10) . . . . ?
C4 C5 N6 N1 3.14(17) . . . . ?
N6 C5 N7 C8 -0.30(13) . . . . ?
C4 C5 N7 C8 176.68(13) . . . . ?
C5 N7 C8 C9 0.23(14) . . . . ?
N1 N6 C9 C8 179.51(11) . . . . ?
C5 N6 C9 C8 -0.10(13) . . . . ?
N1 N6 C9 C10 0.47(19) . . . . ?
C5 N6 C9 C10 -179.14(11) . . . . ?
N7 C8 C9 N6 -0.08(14) . . . . ?
N7 C8 C9 C10 178.83(12) . . . . ?
N6 C9 C10 C11 75.53(15) . . . . ?
C8 C9 C10 C11 -103.20(16) . . . . ?
C9 C10 C11 O12 60.64(14) . . . . ?
C10 C11 O12 Si12 -141.82(9) . . . . ?
C11 O12 Si12 C13 43.97(10) . . . . ?
C11 O12 Si12 C19 -74.01(10) . . . . ?
C11 O12 Si12 C25 166.54(9) . . . . ?
O12 Si12 C13 C18 -110.94(11) . . . . ?
C19 Si12 C13 C18 7.41(12) . . . . ?
C25 Si12 C13 C18 133.00(10) . . . . ?
O12 Si12 C13 C14 63.73(11) . . . . ?
C19 Si12 C13 C14 -177.92(10) . . . . ?
C25 Si12 C13 C14 -52.33(12) . . . . ?
C18 C13 C14 C15 -0.83(18) . . . . ?
Si12 C13 C14 C15 -175.74(10) . . . . ?
C13 C14 C15 C16 1.21(19) . . . . ?
C14 C15 C16 C17 -0.5(2) . . . . ?
C15 C16 C17 C18 -0.6(2) . . . . ?
C16 C17 C18 C13 0.9(2) . . . . ?
C14 C13 C18 C17 -0.25(19) . . . . ?
Si12 C13 C18 C17 174.60(10) . . . . ?
O12 Si12 C19 C24 -3.60(12) . . . . ?
C13 Si12 C19 C24 -121.66(11) . . . . ?
C25 Si12 C19 C24 111.09(11) . . . . ?
O12 Si12 C19 C20 176.97(11) . . . . ?
C13 Si12 C19 C20 58.91(12) . . . . ?
C25 Si12 C19 C20 -68.34(13) . . . . ?
C24 C19 C20 C21 -0.6(2) . . . . ?
Si12 C19 C20 C21 178.84(11) . . . . ?
C19 C20 C21 C22 0.9(2) . . . . ?
C20 C21 C22 C23 -0.5(2) . . . . ?
C21 C22 C23 C24 -0.2(2) . . . . ?
C22 C23 C24 C19 0.5(2) . . . . ?
C20 C19 C24 C23 -0.10(19) . . . . ?
Si12 C19 C24 C23 -179.56(10) . . . . ?
O12 Si12 C25 C27 63.69(10) . . . . ?
C13 Si12 C25 C27 -177.78(9) . . . . ?
C19 Si12 C25 C27 -53.92(11) . . . . ?
O12 Si12 C25 C26 -177.10(10) . . . . ?
C13 Si12 C25 C26 -58.57(11) . . . . ?
C19 Si12 C25 C26 65.28(11) . . . . ?
O12 Si12 C25 C28 -54.69(10) . . . . ?
C13 Si12 C25 C28 63.84(11) . . . . ?
C19 Si12 C25 C28 -172.30(9) . . . . ?

loop_
_cod_related_entry_id
_cod_related_entry_database
_cod_related_entry_code
1 ChemSpider 30653439
